data_4343485
loop_
_publ_author_name
'Barnett, Brandon R.'
'Labios, Liezel A.'
'Moore, Curtis E.'
'England, Jason'
'Rheingold, Arnold L.'
'Wieghardt, Karl'
'Figueroa, Joshua S.'

_publ_section_title
;
 Solution Dynamics of Redox Noninnocent Nitrosoarene Ligands: Mapping the
 Electronic Criteria for the Formation of Persistent Metal-Coordinated
 Nitroxide Radicals.
;
_journal_issue 14
_journal_name_full 'Inorganic chemistry'
_journal_page_first 7110
_journal_page_last 7121
_journal_paper_doi 10.1021/acs.inorgchem.5b01252
_journal_volume 54
_journal_year 2015
_chemical_formula_moiety 'C74 H82 Cl2 N4 O2 Pd, 2(C4 H10 O)'
_chemical_formula_sum 'C82 H102 Cl2 N4 O4 Pd'
_chemical_formula_weight 1384.97
_chemical_name_common Pd(k1-N-p-ClC6H4NO)2(CNArDipp2)2
_space_group_crystal_system monoclinic
_space_group_IT_number 14
_space_group_name_Hall '-P 2ybc'
_space_group_name_H-M_alt 'P 1 21/c 1'
_symmetry_space_group_name_Hall '-P 2ybc'
_symmetry_space_group_name_H-M 'P 1 21/c 1'
_atom_sites_solution_hydrogens geom
_audit_creation_method SHELXL-2014/6
_cell_angle_alpha 90
_cell_angle_beta 114.091(3)
_cell_angle_gamma 90
_cell_formula_units_Z 2
_cell_length_a 13.967(3)
_cell_length_b 17.490(4)
_cell_length_c 16.936(5)
_cell_measurement_temperature 100(2)
_cell_volume 3776.8(16)
_computing_cell_refinement 'Bruker SAINT'
_computing_data_collection 'Bruker APEX2'
_computing_data_reduction 'Bruker SAINT'
_computing_structure_refinement 'SHELXL-2014/6 (Sheldrick, 2014)'
_computing_structure_solution 'SHELXS-97 (Sheldrick, 2008)'
_diffrn_ambient_temperature 100(2)
_diffrn_measured_fraction_theta_full 0.996
_diffrn_measured_fraction_theta_max 0.929
_diffrn_measurement_device_type 'Bruker APEX-II CCD'
_diffrn_measurement_method '\f and \w scans'
_diffrn_radiation_type MoK\a
_diffrn_radiation_wavelength 0.71073
_diffrn_reflns_av_R_equivalents 0.0652
_diffrn_reflns_av_unetI/netI 0.0517
_diffrn_reflns_laue_measured_fraction_full 0.996
_diffrn_reflns_laue_measured_fraction_max 0.929
_diffrn_reflns_limit_h_max 15
_diffrn_reflns_limit_h_min -18
_diffrn_reflns_limit_k_max 23
_diffrn_reflns_limit_k_min -23
_diffrn_reflns_limit_l_max 22
_diffrn_reflns_limit_l_min -22
_diffrn_reflns_number 44245
_diffrn_reflns_point_group_measured_fraction_full 0.996
_diffrn_reflns_point_group_measured_fraction_max 0.929
_diffrn_reflns_theta_full 25.000
_diffrn_reflns_theta_max 28.278
_diffrn_reflns_theta_min 1.597
_diffrn_source 'fine-focus sealed tube'
_exptl_absorpt_coefficient_mu 0.367
_exptl_absorpt_correction_T_max 0.9642
_exptl_absorpt_correction_T_min 0.9269
_exptl_absorpt_correction_type multi-scan
_exptl_absorpt_process_details SADABS
_exptl_crystal_colour 'dark green'
_exptl_crystal_density_diffrn 1.218
_exptl_crystal_density_meas ?
_exptl_crystal_description block
_exptl_crystal_F_000 1468
_exptl_crystal_size_max 0.210
_exptl_crystal_size_mid 0.110
_exptl_crystal_size_min 0.100
_refine_diff_density_max 1.271
_refine_diff_density_min -0.797
_refine_diff_density_rms 0.067
_refine_ls_extinction_method none
_refine_ls_goodness_of_fit_ref 1.021
_refine_ls_hydrogen_treatment constr
_refine_ls_matrix_type full
_refine_ls_number_parameters 425
_refine_ls_number_reflns 8716
_refine_ls_number_restraints 0
_refine_ls_restrained_S_all 1.021
_refine_ls_R_factor_all 0.0535
_refine_ls_R_factor_gt 0.0367
_refine_ls_shift/su_max 0.001
_refine_ls_shift/su_mean 0.000
_refine_ls_structure_factor_coef Fsqd
_refine_ls_weighting_details 'w=1/[\s^2^(Fo^2^)+(0.0319P)^2^+2.8549P] where P=(Fo^2^+2Fc^2^)/3'
_refine_ls_weighting_scheme calc
_refine_ls_wR_factor_gt 0.0853
_refine_ls_wR_factor_ref 0.0938
_reflns_Friedel_coverage 0.000
_reflns_number_gt 6912
_reflns_number_total 8716
_reflns_threshold_expression 'I > 2\s(I)'
_cod_data_source_file ic5b01252_si_002.cif
_cod_data_source_block jfig393
_cod_depositor_comments
;
The following automatic conversions were performed:

'_exptl_crystal_density_meas' value 'not measured' was changed to '?'
- the value is perceived as not measured.

Automatic conversion script
Id: cif_fix_values 3271 2015-04-21 07:52:19Z andrius 

 Adding full bibliography for 4343481--4343500.cif.
;
_cod_original_cell_volume 3776.8(15)
_cod_database_code 4343485
_shelx_space_group_comment
;
The symmetry employed for this shelxl refinement is uniquely defined
by the following loop, which should always be used as a source of
symmetry information in preference to the above space-group names.
They are only intended as comments.
;
_shelx_estimated_absorpt_t_min 0.927
_shelx_estimated_absorpt_t_max 0.964
_shelxl_version_number 2014/6

loop_
_space_group_symop_operation_xyz
'x, y, z'
'-x, y+1/2, -z+1/2'
'-x, -y, -z'
'x, -y-1/2, z-1/2'

loop_
_atom_site_label
_atom_site_type_symbol
_atom_site_fract_x
_atom_site_fract_y
_atom_site_fract_z
_atom_site_U_iso_or_equiv
_atom_site_adp_type
_atom_site_occupancy
_atom_site_site_symmetry_order
_atom_site_calc_flag
_atom_site_refinement_flags_posn
_atom_site_refinement_flags_adp
_atom_site_refinement_flags_occupancy
Pd1 Pd 0.0000 0.5000 1.0000 0.014 Uani 1 2 d S T P
Cl1 Cl 0.50982(5) 0.66552(4) 1.22815(4) 0.03863(14) Uani 1 1 d . . .
N2 N 0.08015(12) 0.37013(9) 0.91264(10) 0.0155(3) Uani 1 1 d . . .
O1 O 0.11433(12) 0.42622(9) 1.16105(10) 0.0284(3) Uani 1 1 d . . .
C31 C 0.0583(2) 0.2091(2) 1.07390(17) 0.0585(9) Uani 1 1 d . . .
H31A H 0.0411 0.2637 1.0693 0.088 Uiso 1 1 calc R U .
H31B H 0.1282 0.2012 1.1202 0.088 Uiso 1 1 calc R U .
H31C H 0.0064 0.1805 1.0872 0.088 Uiso 1 1 calc R U .
C1S C 0.3516(3) 0.39010(17) 0.5196(2) 0.0561(8) Uani 1 1 d . . .
H1SA H 0.4221 0.3720 0.5298 0.084 Uiso 1 1 calc R U .
H1SB H 0.2994 0.3602 0.4730 0.084 Uiso 1 1 calc R U .
H1SC H 0.3401 0.3840 0.5726 0.084 Uiso 1 1 calc R U .
C28 C -0.2082(2) 0.24701(16) 0.60069(15) 0.0440(7) Uani 1 1 d . . .
H28A H -0.1902 0.1926 0.6043 0.066 Uiso 1 1 calc R U .
H28B H -0.2012 0.2697 0.5504 0.066 Uiso 1 1 calc R U .
H28C H -0.2807 0.2527 0.5946 0.066 Uiso 1 1 calc R U .
C3S C 0.4072(2) 0.59580(15) 0.54506(18) 0.0429(6) Uani 1 1 d . . .
H3SA H 0.3369 0.6136 0.5380 0.051 Uiso 1 1 calc R U .
H3SB H 0.4154 0.6065 0.4908 0.051 Uiso 1 1 calc R U .
C35 C 0.39404(17) 0.61259(12) 1.19777(14) 0.0249(4) Uani 1 1 d . . .
C3 C 0.21973(15) 0.33233(10) 0.87243(12) 0.0160(4) Uani 1 1 d . . .
C22 C 0.3264(2) 0.32850(15) 1.12707(15) 0.0346(5) Uani 1 1 d . . .
H22A H 0.3666 0.3669 1.1699 0.052 Uiso 1 1 calc R U .
H22B H 0.3347 0.2785 1.1552 0.052 Uiso 1 1 calc R U .
H22C H 0.2521 0.3428 1.1019 0.052 Uiso 1 1 calc R U .
C30 C 0.0772(3) 0.09533(17) 0.9916(2) 0.0621(10) Uani 1 1 d . . .
H30A H 0.1441 0.0835 1.0399 0.093 Uiso 1 1 calc R U .
H30B H 0.0799 0.0790 0.9372 0.093 Uiso 1 1 calc R U .
H30C H 0.0203 0.0683 0.9996 0.093 Uiso 1 1 calc R U .
C27 C -0.1585(3) 0.37288(15) 0.67975(18) 0.0469(7) Uani 1 1 d . . .
H27A H -0.1520 0.3959 0.6294 0.070 Uiso 1 1 calc R U .
H27B H -0.1088 0.3975 0.7326 0.070 Uiso 1 1 calc R U .
H27C H -0.2301 0.3801 0.6753 0.070 Uiso 1 1 calc R U .
C1 C 0.05180(15) 0.41674(11) 0.94589(12) 0.0175(4) Uani 1 1 d . . .
C33 C 0.21918(16) 0.58877(11) 1.09487(13) 0.0211(4) Uani 1 1 d . . .
H33 H 0.1610 0.6014 1.0428 0.025 Uiso 1 1 calc R U .
C11 C -0.23253(18) 0.19773(13) 0.84070(15) 0.0291(5) Uani 1 1 d . . .
H11 H -0.2978 0.1847 0.8422 0.035 Uiso 1 1 calc R U .
C24 C 0.2581(3) 0.49561(16) 0.72095(17) 0.0505(8) Uani 1 1 d . . .
H24A H 0.2950 0.5441 0.7418 0.076 Uiso 1 1 calc R U .
H24B H 0.2107 0.5006 0.6597 0.076 Uiso 1 1 calc R U .
H24C H 0.3093 0.4551 0.7277 0.076 Uiso 1 1 calc R U .
C29 C 0.05746(18) 0.18106(13) 0.98883(13) 0.0274(5) Uani 1 1 d . . .
H29 H 0.1165 0.2069 0.9805 0.033 Uiso 1 1 calc R U .
C32 C 0.21283(16) 0.52640(11) 1.14471(12) 0.0185(4) Uani 1 1 d . . .
C23 C 0.1947(2) 0.47542(13) 0.77351(15) 0.0364(6) Uani 1 1 d . . .
H23 H 0.1626 0.4239 0.7543 0.044 Uiso 1 1 calc R U .
C36 C 0.38937(17) 0.55236(13) 1.24922(14) 0.0265(5) Uani 1 1 d . . .
H36 H 0.4477 0.5407 1.3016 0.032 Uiso 1 1 calc R U .
C26 C -0.13432(17) 0.28755(12) 0.68287(13) 0.0241(4) Uani 1 1 d . . .
H26 H -0.0616 0.2822 0.6859 0.029 Uiso 1 1 calc R U .
C19 C 0.34756(16) 0.39879(11) 1.00475(13) 0.0195(4) Uani 1 1 d . . .
C10 C -0.23049(17) 0.23271(13) 0.76816(14) 0.0267(5) Uani 1 1 d . . .
H10 H -0.2945 0.2444 0.7206 0.032 Uiso 1 1 calc R U .
C18 C 0.39988(17) 0.46557(13) 1.04491(14) 0.0246(4) Uani 1 1 d . . .
H18 H 0.4448 0.4648 1.1048 0.030 Uiso 1 1 calc R U .
C8 C -0.04163(15) 0.23538(11) 0.83650(12) 0.0174(4) Uani 1 1 d . . .
O1S O 0.41702(14) 0.51634(10) 0.56250(11) 0.0398(4) Uani 1 1 d . . .
C4 C 0.25865(16) 0.27970(11) 0.83106(12) 0.0185(4) Uani 1 1 d . . .
H4 H 0.3253 0.2882 0.8301 0.022 Uiso 1 1 calc R U .
C5 C 0.20150(16) 0.21493(11) 0.79118(12) 0.0192(4) Uani 1 1 d . . .
H5 H 0.2291 0.1801 0.7627 0.023 Uiso 1 1 calc R U .
C15 C 0.26604(17) 0.47044(12) 0.86913(14) 0.0228(4) Uani 1 1 d . . .
C25 C 0.1052(2) 0.53288(16) 0.75695(18) 0.0471(7) Uani 1 1 d . . .
H25A H 0.0675 0.5195 0.7927 0.071 Uiso 1 1 calc R U .
H25B H 0.0568 0.5313 0.6958 0.071 Uiso 1 1 calc R U .
H25C H 0.1344 0.5845 0.7718 0.071 Uiso 1 1 calc R U .
C34 C 0.30996(17) 0.63192(12) 1.12146(14) 0.0238(4) Uani 1 1 d . . .
H34 H 0.3147 0.6742 1.0880 0.029 Uiso 1 1 calc R U .
C12 C -0.14015(19) 0.18168(13) 0.91095(15) 0.0284(5) Uani 1 1 d . . .
H12 H -0.1427 0.1571 0.9601 0.034 Uiso 1 1 calc R U .
C6 C 0.10449(16) 0.20083(11) 0.79272(12) 0.0180(4) Uani 1 1 d . . .
H6 H 0.0667 0.1561 0.7658 0.022 Uiso 1 1 calc R U .
C13 C -0.04334(17) 0.20090(11) 0.91117(13) 0.0217(4) Uani 1 1 d . . .
C2S C 0.3413(2) 0.47365(16) 0.49421(17) 0.0453(7) Uani 1 1 d . . .
H2SA H 0.3527 0.4802 0.4406 0.054 Uiso 1 1 calc R U .
H2SB H 0.2699 0.4921 0.4831 0.054 Uiso 1 1 calc R U .
C4S C 0.4906(2) 0.63727(18) 0.6192(2) 0.0575(8) Uani 1 1 d . . .
H4SA H 0.4826 0.6258 0.6729 0.086 Uiso 1 1 calc R U .
H4SB H 0.4834 0.6925 0.6084 0.086 Uiso 1 1 calc R U .
H4SC H 0.5600 0.6205 0.6246 0.086 Uiso 1 1 calc R U .
C14 C 0.28005(15) 0.40222(11) 0.91663(12) 0.0175(4) Uani 1 1 d . . .
C21 C 0.48261(19) 0.30231(15) 1.09253(18) 0.0382(6) Uani 1 1 d . . .
H21A H 0.5067 0.3006 1.0457 0.057 Uiso 1 1 calc R U .
H21B H 0.4918 0.2519 1.1199 0.057 Uiso 1 1 calc R U .
H21C H 0.5236 0.3403 1.1356 0.057 Uiso 1 1 calc R U .
C9 C -0.13540(16) 0.25101(11) 0.76422(13) 0.0201(4) Uani 1 1 d . . .
C7 C 0.06175(15) 0.25147(10) 0.83323(11) 0.0156(4) Uani 1 1 d . . .
C2 C 0.12128(15) 0.31691(10) 0.87185(11) 0.0150(4) Uani 1 1 d . . .
C37 C 0.29846(17) 0.50940(12) 1.22318(13) 0.0234(4) Uani 1 1 d . . .
H37 H 0.2937 0.4684 1.2582 0.028 Uiso 1 1 calc R U .
C20 C 0.36668(16) 0.32435(12) 1.05559(13) 0.0227(4) Uani 1 1 d . . .
H20 H 0.3265 0.2832 1.0144 0.027 Uiso 1 1 calc R U .
N1 N 0.12187(14) 0.48232(9) 1.11548(11) 0.0191(4) Uani 1 1 d . . .
C17 C 0.38712(17) 0.53290(12) 0.99850(15) 0.0258(5) Uani 1 1 d . . .
H17 H 0.4241 0.5775 1.0266 0.031 Uiso 1 1 calc R U .
C16 C 0.32151(17) 0.53551(12) 0.91240(14) 0.0254(5) Uani 1 1 d . . .
H16 H 0.3134 0.5821 0.8815 0.030 Uiso 1 1 calc R U .

loop_
_atom_site_aniso_label
_atom_site_aniso_U_11
_atom_site_aniso_U_22
_atom_site_aniso_U_33
_atom_site_aniso_U_23
_atom_site_aniso_U_13
_atom_site_aniso_U_12
Pd1 0.016 0.012 0.014 0.000 0.007 0.001
Cl1 0.0284(3) 0.0406(3) 0.0415(3) -0.0052(3) 0.0088(3) -0.0135(2)
N2 0.0157(8) 0.0134(8) 0.0161(8) -0.0010(6) 0.0054(7) 0.0003(6)
O1 0.0299(9) 0.0251(8) 0.0273(8) 0.0075(6) 0.0089(7) -0.0037(6)
C31 0.0511(19) 0.098(3) 0.0225(13) -0.0131(14) 0.0115(13) -0.0096(17)
C1S 0.068(2) 0.0373(16) 0.0499(17) 0.0010(13) 0.0106(16) 0.0018(14)
C28 0.0595(18) 0.0442(16) 0.0214(11) -0.0016(10) 0.0095(12) -0.0192(13)
C3S 0.0385(15) 0.0348(14) 0.0437(15) -0.0029(11) 0.0048(12) 0.0054(11)
C35 0.0204(11) 0.0235(11) 0.0309(11) -0.0095(8) 0.0105(9) -0.0055(8)
C3 0.0183(10) 0.0121(9) 0.0168(9) 0.0012(7) 0.0063(8) 0.0014(7)
C22 0.0405(15) 0.0370(14) 0.0319(12) 0.0114(10) 0.0205(11) 0.0097(11)
C30 0.060(2) 0.0376(16) 0.0539(18) 0.0082(13) -0.0118(15) 0.0036(14)
C27 0.073(2) 0.0275(13) 0.0394(14) 0.0053(11) 0.0220(14) 0.0043(13)
C1 0.0175(10) 0.0166(9) 0.0166(9) 0.0006(7) 0.0051(8) -0.0002(7)
C33 0.0206(10) 0.0204(10) 0.0195(10) -0.0003(7) 0.0053(8) 0.0015(8)
C11 0.0260(12) 0.0312(12) 0.0379(13) -0.0110(9) 0.0210(11) -0.0077(9)
C24 0.083(2) 0.0379(15) 0.0305(13) 0.0043(11) 0.0232(14) 0.0117(15)
C29 0.0321(13) 0.0344(12) 0.0161(10) 0.0019(8) 0.0102(9) -0.0058(9)
C32 0.0188(10) 0.0174(9) 0.0189(9) -0.0027(7) 0.0073(8) 0.0025(7)
C23 0.0511(16) 0.0168(10) 0.0286(12) 0.0041(9) 0.0034(11) -0.0026(10)
C36 0.0234(11) 0.0296(12) 0.0213(10) -0.0016(8) 0.0038(9) 0.0021(9)
C26 0.0213(11) 0.0263(11) 0.0210(10) 0.0004(8) 0.0046(9) 0.0015(8)
C19 0.0185(10) 0.0194(10) 0.0229(10) -0.0018(7) 0.0107(8) 0.0002(8)
C10 0.0204(11) 0.0284(12) 0.0295(11) -0.0069(9) 0.0083(9) 0.0009(8)
C18 0.0223(11) 0.0278(11) 0.0243(11) -0.0068(8) 0.0100(9) -0.0032(9)
C8 0.0207(10) 0.0138(9) 0.0188(9) -0.0053(7) 0.0094(8) -0.0012(7)
O1S 0.0412(11) 0.0351(10) 0.0311(9) 0.0010(7) 0.0025(8) 0.0056(7)
C4 0.0196(10) 0.0186(10) 0.0200(9) 0.0020(7) 0.0108(8) 0.0030(7)
C5 0.0223(11) 0.0186(10) 0.0189(9) -0.0002(7) 0.0106(8) 0.0048(8)
C15 0.0267(12) 0.0152(9) 0.0257(10) -0.0010(8) 0.0099(9) 0.0001(8)
C25 0.0411(16) 0.0378(15) 0.0458(16) 0.0173(12) 0.0008(13) 0.0008(12)
C34 0.0272(12) 0.0187(10) 0.0275(11) -0.0015(8) 0.0133(9) -0.0011(8)
C12 0.0376(13) 0.0289(12) 0.0282(11) -0.0072(9) 0.0231(10) -0.0090(9)
C6 0.0224(11) 0.0143(9) 0.0166(9) -0.0009(7) 0.0072(8) -0.0002(7)
C13 0.0287(12) 0.0189(10) 0.0196(10) -0.0049(7) 0.0120(9) -0.0041(8)
C2S 0.0505(17) 0.0361(14) 0.0335(14) 0.0013(11) 0.0010(12) -0.0014(12)
C4S 0.0508(19) 0.0436(17) 0.0597(19) -0.0148(14) 0.0038(15) 0.0010(14)
C14 0.0172(10) 0.0149(9) 0.0215(9) -0.0024(7) 0.0090(8) 0.0011(7)
C21 0.0285(13) 0.0346(14) 0.0521(16) 0.0121(11) 0.0170(12) 0.0073(10)
C9 0.0221(11) 0.0176(10) 0.0205(10) -0.0044(7) 0.0087(8) 0.0000(8)
C7 0.0193(10) 0.0143(9) 0.0129(8) 0.0001(7) 0.0063(8) 0.0015(7)
C2 0.0197(10) 0.0126(9) 0.0138(8) -0.0007(6) 0.0080(8) 0.0034(7)
C37 0.0255(11) 0.0223(11) 0.0205(9) 0.0015(8) 0.0075(8) 0.0017(8)
C20 0.0226(11) 0.0228(11) 0.0200(10) 0.0000(8) 0.0059(9) -0.0009(8)
N1 0.0214(9) 0.0166(8) 0.0200(8) 0.0005(6) 0.0093(7) 0.0011(6)
C17 0.0266(12) 0.0199(10) 0.0351(12) -0.0099(9) 0.0168(10) -0.0067(9)
C16 0.0293(12) 0.0149(10) 0.0347(12) -0.0013(8) 0.0159(10) -0.0019(8)

loop_
_atom_type_symbol
_atom_type_description
_atom_type_scat_dispersion_real
_atom_type_scat_dispersion_imag
_atom_type_scat_source
C C 0.0033 0.0016 'International Tables Vol C Tables 4.2.6.8 and 6.1.1.4'
H H 0.0000 0.0000 'International Tables Vol C Tables 4.2.6.8 and 6.1.1.4'
N N 0.0061 0.0033 'International Tables Vol C Tables 4.2.6.8 and 6.1.1.4'
O O 0.0106 0.0060 'International Tables Vol C Tables 4.2.6.8 and 6.1.1.4'
Cl Cl 0.1484 0.1585 'International Tables Vol C Tables 4.2.6.8 and 6.1.1.4'
Pd Pd -0.9988 1.0072 'International Tables Vol C Tables 4.2.6.8 and 6.1.1.4'

loop_
_geom_angle_atom_site_label_1
_geom_angle_atom_site_label_2
_geom_angle_atom_site_label_3
_geom_angle
_geom_angle_site_symmetry_1
_geom_angle_site_symmetry_3
C1 Pd1 C1 180.0 3_567 .
C1 Pd1 N1 90.72(7) 3_567 3_567
C1 Pd1 N1 89.28(7) . 3_567
C1 Pd1 N1 89.27(7) 3_567 .
C1 Pd1 N1 90.73(7) . .
N1 Pd1 N1 180.0 3_567 .
C1 N2 C2 175.4(2) . .
C29 C31 H31A 109.5 . .
C29 C31 H31B 109.5 . .
H31A C31 H31B 109.5 . .
C29 C31 H31C 109.5 . .
H31A C31 H31C 109.5 . .
H31B C31 H31C 109.5 . .
C2S C1S H1SA 109.5 . .
C2S C1S H1SB 109.5 . .
H1SA C1S H1SB 109.5 . .
C2S C1S H1SC 109.5 . .
H1SA C1S H1SC 109.5 . .
H1SB C1S H1SC 109.5 . .
C26 C28 H28A 109.5 . .
C26 C28 H28B 109.5 . .
H28A C28 H28B 109.5 . .
C26 C28 H28C 109.5 . .
H28A C28 H28C 109.5 . .
H28B C28 H28C 109.5 . .
O1S C3S C4S 108.8(2) . .
O1S C3S H3SA 109.9 . .
C4S C3S H3SA 109.9 . .
O1S C3S H3SB 109.9 . .
C4S C3S H3SB 109.9 . .
H3SA C3S H3SB 108.3 . .
C36 C35 C34 122.1(2) . .
C36 C35 Cl1 119.53(17) . .
C34 C35 Cl1 118.33(17) . .
C4 C3 C2 116.96(17) . .
C4 C3 C14 122.28(18) . .
C2 C3 C14 120.76(17) . .
C20 C22 H22A 109.5 . .
C20 C22 H22B 109.5 . .
H22A C22 H22B 109.5 . .
C20 C22 H22C 109.5 . .
H22A C22 H22C 109.5 . .
H22B C22 H22C 109.5 . .
C29 C30 H30A 109.5 . .
C29 C30 H30B 109.5 . .
H30A C30 H30B 109.5 . .
C29 C30 H30C 109.5 . .
H30A C30 H30C 109.5 . .
H30B C30 H30C 109.5 . .
C26 C27 H27A 109.5 . .
C26 C27 H27B 109.5 . .
H27A C27 H27B 109.5 . .
C26 C27 H27C 109.5 . .
H27A C27 H27C 109.5 . .
H27B C27 H27C 109.5 . .
N2 C1 Pd1 178.02(17) . .
C34 C33 C32 120.17(19) . .
C34 C33 H33 119.9 . .
C32 C33 H33 119.9 . .
C12 C11 C10 120.3(2) . .
C12 C11 H11 119.8 . .
C10 C11 H11 119.8 . .
C23 C24 H24A 109.5 . .
C23 C24 H24B 109.5 . .
H24A C24 H24B 109.5 . .
C23 C24 H24C 109.5 . .
H24A C24 H24C 109.5 . .
H24B C24 H24C 109.5 . .
C31 C29 C30 111.0(2) . .
C31 C29 C13 113.1(2) . .
C30 C29 C13 110.07(19) . .
C31 C29 H29 107.5 . .
C30 C29 H29 107.5 . .
C13 C29 H29 107.5 . .
N1 C32 C33 119.25(18) . .
N1 C32 C37 121.21(18) . .
C33 C32 C37 119.54(19) . .
C15 C23 C24 110.5(2) . .
C15 C23 C25 111.3(2) . .
C24 C23 C25 111.3(2) . .
C15 C23 H23 107.9 . .
C24 C23 H23 107.9 . .
C25 C23 H23 107.9 . .
C37 C36 C35 119.02(19) . .
C37 C36 H36 120.5 . .
C35 C36 H36 120.5 . .
C9 C26 C27 110.95(19) . .
C9 C26 C28 112.12(19) . .
C27 C26 C28 111.4(2) . .
C9 C26 H26 107.4 . .
C27 C26 H26 107.4 . .
C28 C26 H26 107.4 . .
C18 C19 C14 118.19(19) . .
C18 C19 C20 120.18(18) . .
C14 C19 C20 121.61(17) . .
C11 C10 C9 120.6(2) . .
C11 C10 H10 119.7 . .
C9 C10 H10 119.7 . .
C17 C18 C19 120.9(2) . .
C17 C18 H18 119.6 . .
C19 C18 H18 119.6 . .
C9 C8 C13 120.87(19) . .
C9 C8 C7 120.09(17) . .
C13 C8 C7 118.96(18) . .
C3S O1S C2S 111.70(19) . .
C5 C4 C3 121.14(19) . .
C5 C4 H4 119.4 . .
C3 C4 H4 119.4 . .
C6 C5 C4 120.44(18) . .
C6 C5 H5 119.8 . .
C4 C5 H5 119.8 . .
C16 C15 C14 118.08(19) . .
C16 C15 C23 119.50(19) . .
C14 C15 C23 122.41(19) . .
C23 C25 H25A 109.5 . .
C23 C25 H25B 109.5 . .
H25A C25 H25B 109.5 . .
C23 C25 H25C 109.5 . .
H25A C25 H25C 109.5 . .
H25B C25 H25C 109.5 . .
C33 C34 C35 119.0(2) . .
C33 C34 H34 120.5 . .
C35 C34 H34 120.5 . .
C11 C12 C13 121.2(2) . .
C11 C12 H12 119.4 . .
C13 C12 H12 119.4 . .
C5 C6 C7 120.89(18) . .
C5 C6 H6 119.6 . .
C7 C6 H6 119.6 . .
C12 C13 C8 118.2(2) . .
C12 C13 C29 120.12(19) . .
C8 C13 C29 121.58(19) . .
O1S C2S C1S 108.9(2) . .
O1S C2S H2SA 109.9 . .
C1S C2S H2SA 109.9 . .
O1S C2S H2SB 109.9 . .
C1S C2S H2SB 109.9 . .
H2SA C2S H2SB 108.3 . .
C3S C4S H4SA 109.5 . .
C3S C4S H4SB 109.5 . .
H4SA C4S H4SB 109.5 . .
C3S C4S H4SC 109.5 . .
H4SA C4S H4SC 109.5 . .
H4SB C4S H4SC 109.5 . .
C19 C14 C15 121.35(18) . .
C19 C14 C3 119.50(17) . .
C15 C14 C3 119.14(17) . .
C20 C21 H21A 109.5 . .
C20 C21 H21B 109.5 . .
H21A C21 H21B 109.5 . .
C20 C21 H21C 109.5 . .
H21A C21 H21C 109.5 . .
H21B C21 H21C 109.5 . .
C10 C9 C8 118.71(19) . .
C10 C9 C26 120.04(19) . .
C8 C9 C26 121.25(18) . .
C6 C7 C2 117.02(18) . .
C6 C7 C8 120.84(17) . .
C2 C7 C8 122.13(17) . .
C3 C2 C7 123.55(17) . .
C3 C2 N2 117.69(16) . .
C7 C2 N2 118.77(17) . .
C36 C37 C32 120.07(19) . .
C36 C37 H37 120.0 . .
C32 C37 H37 120.0 . .
C19 C20 C21 111.04(18) . .
C19 C20 C22 111.73(18) . .
C21 C20 C22 111.00(19) . .
C19 C20 H20 107.6 . .
C21 C20 H20 107.6 . .
C22 C20 H20 107.6 . .
O1 N1 C32 119.87(16) . .
O1 N1 Pd1 117.14(13) . .
C32 N1 Pd1 122.95(13) . .
C16 C17 C18 120.5(2) . .
C16 C17 H17 119.8 . .
C18 C17 H17 119.8 . .
C17 C16 C15 121.0(2) . .
C17 C16 H16 119.5 . .
C15 C16 H16 119.5 . .

loop_
_geom_bond_atom_site_label_1
_geom_bond_atom_site_label_2
_geom_bond_distance
_geom_bond_site_symmetry_2
Pd1 C1 2.006(2) 3_567
Pd1 C1 2.006(2) .
Pd1 N1 2.0249(17) 3_567
Pd1 N1 2.0250(17) .
Cl1 C35 1.749(2) .
N2 C1 1.149(2) .
N2 C2 1.413(2) .
O1 N1 1.279(2) .
C31 C29 1.517(3) .
C31 H31A 0.9800 .
C31 H31B 0.9800 .
C31 H31C 0.9800 .
C1S C2S 1.514(4) .
C1S H1SA 0.9800 .
C1S H1SB 0.9800 .
C1S H1SC 0.9800 .
C28 C26 1.527(3) .
C28 H28A 0.9800 .
C28 H28B 0.9800 .
C28 H28C 0.9800 .
C3S O1S 1.416(3) .
C3S C4S 1.505(4) .
C3S H3SA 0.9900 .
C3S H3SB 0.9900 .
C35 C36 1.385(3) .
C35 C34 1.387(3) .
C3 C4 1.395(3) .
C3 C2 1.397(3) .
C3 C14 1.500(3) .
C22 C20 1.531(3) .
C22 H22A 0.9800 .
C22 H22B 0.9800 .
C22 H22C 0.9800 .
C30 C29 1.522(4) .
C30 H30A 0.9800 .
C30 H30B 0.9800 .
C30 H30C 0.9800 .
C27 C26 1.526(3) .
C27 H27A 0.9800 .
C27 H27B 0.9800 .
C27 H27C 0.9800 .
C33 C34 1.384(3) .
C33 C32 1.404(3) .
C33 H33 0.9500 .
C11 C12 1.381(3) .
C11 C10 1.383(3) .
C11 H11 0.9500 .
C24 C23 1.531(4) .
C24 H24A 0.9800 .
C24 H24B 0.9800 .
C24 H24C 0.9800 .
C29 C13 1.523(3) .
C29 H29 1.0000 .
C32 N1 1.393(3) .
C32 C37 1.410(3) .
C23 C15 1.518(3) .
C23 C25 1.537(4) .
C23 H23 1.0000 .
C36 C37 1.384(3) .
C36 H36 0.9500 .
C26 C9 1.524(3) .
C26 H26 1.0000 .
C19 C18 1.398(3) .
C19 C14 1.404(3) .
C19 C20 1.523(3) .
C10 C9 1.394(3) .
C10 H10 0.9500 .
C18 C17 1.386(3) .
C18 H18 0.9500 .
C8 C9 1.407(3) .
C8 C13 1.410(3) .
C8 C7 1.494(3) .
O1S C2S 1.420(3) .
C4 C5 1.391(3) .
C4 H4 0.9500 .
C5 C6 1.388(3) .
C5 H5 0.9500 .
C15 C16 1.403(3) .
C15 C14 1.407(3) .
C25 H25A 0.9800 .
C25 H25B 0.9800 .
C25 H25C 0.9800 .
C34 H34 0.9500 .
C12 C13 1.392(3) .
C12 H12 0.9500 .
C6 C7 1.395(3) .
C6 H6 0.9500 .
C2S H2SA 0.9900 .
C2S H2SB 0.9900 .
C4S H4SA 0.9800 .
C4S H4SB 0.9800 .
C4S H4SC 0.9800 .
C21 C20 1.528(3) .
C21 H21A 0.9800 .
C21 H21B 0.9800 .
C21 H21C 0.9800 .
C7 C2 1.409(3) .
C37 H37 0.9500 .
C20 H20 1.0000 .
C17 C16 1.370(3) .
C17 H17 0.9500 .
C16 H16 0.9500 .
